data_1554993
loop_
_publ_author_name
'Sun, Yao-Liang'
'Wei, Yin'
'Shi, Min'

_publ_section_title
;
 Phosphine-catalyzed fixation of CO2 with \g-hydroxyl alkynone under
 ambient temperature and pressure: kinetic resolution and further
 conversion
;
_journal_issue 14
_journal_name_full 'Organic Chemistry Frontiers'
_journal_page_first 2420
_journal_paper_doi 10.1039/C9QO00642G
_journal_volume 6
_journal_year 2019
_chemical_formula_sum 'C14 H11 N O5'
_chemical_formula_weight 273.24
_space_group_crystal_system monoclinic
_space_group_IT_number 14
_space_group_name_Hall '-P 2ybc'
_space_group_name_H-M_alt 'P 1 21/c 1'
_atom_sites_solution_hydrogens geom
_audit_creation_method SHELXL-2013
_audit_update_record
;
2016-12-29 deposited with the CCDC.	2019-05-20 downloaded from the CCDC.
;
_cell_angle_alpha 90
_cell_angle_beta 101.245(3)
_cell_angle_gamma 90
_cell_formula_units_Z 4
_cell_length_a 11.0859(16)
_cell_length_b 9.2256(13)
_cell_length_c 12.6525(18)
_cell_measurement_reflns_used 2295
_cell_measurement_temperature 293(2)
_cell_measurement_theta_max 51.979
_cell_measurement_theta_min 5.502
_cell_volume 1269.2(3)
_computing_cell_refinement 'Bruker SMART'
_computing_data_collection 'Bruker SMART'
_computing_data_reduction 'Bruker SHELXTL'
_computing_molecular_graphics 'Bruker SHELXTL'
_computing_publication_material 'Bruker SHELXTL'
_computing_structure_refinement 'SHELXL-2013 (Sheldrick, 2013)'
_computing_structure_solution 'Bruker SHELXTL'
_diffrn_ambient_temperature 293(2)
_diffrn_measured_fraction_theta_full 1.000
_diffrn_measured_fraction_theta_max 1.000
_diffrn_measurement_device_type 'CCD area detector'
_diffrn_measurement_method 'phi and omega scans'
_diffrn_radiation_type MoK\a
_diffrn_radiation_wavelength 0.71073
_diffrn_reflns_av_R_equivalents 0.0296
_diffrn_reflns_av_unetI/netI 0.0317
_diffrn_reflns_Laue_measured_fraction_full 1.000
_diffrn_reflns_Laue_measured_fraction_max 1.000
_diffrn_reflns_limit_h_max 13
_diffrn_reflns_limit_h_min -13
_diffrn_reflns_limit_k_max 11
_diffrn_reflns_limit_k_min -9
_diffrn_reflns_limit_l_max 15
_diffrn_reflns_limit_l_min -13
_diffrn_reflns_number 7057
_diffrn_reflns_point_group_measured_fraction_full 1.000
_diffrn_reflns_point_group_measured_fraction_max 1.000
_diffrn_reflns_theta_full 25.242
_diffrn_reflns_theta_max 25.499
_diffrn_reflns_theta_min 1.873
_exptl_absorpt_coefficient_mu 0.110
_exptl_absorpt_correction_T_max 0.7456
_exptl_absorpt_correction_T_min 0.6821
_exptl_absorpt_correction_type multi-scan
_exptl_absorpt_process_details sadabs
_exptl_crystal_colour colorless
_exptl_crystal_density_diffrn 1.430
_exptl_crystal_description prismatic
_exptl_crystal_F_000 568
_exptl_crystal_size_max 0.200
_exptl_crystal_size_mid 0.170
_exptl_crystal_size_min 0.120
_refine_diff_density_max 0.201
_refine_diff_density_min -0.133
_refine_diff_density_rms 0.036
_refine_ls_extinction_method none
_refine_ls_goodness_of_fit_ref 1.049
_refine_ls_hydrogen_treatment constr
_refine_ls_matrix_type full
_refine_ls_number_parameters 183
_refine_ls_number_reflns 2350
_refine_ls_number_restraints 0
_refine_ls_restrained_S_all 1.049
_refine_ls_R_factor_all 0.0519
_refine_ls_R_factor_gt 0.0416
_refine_ls_shift/su_max 0.000
_refine_ls_shift/su_mean 0.000
_refine_ls_structure_factor_coef Fsqd
_refine_ls_weighting_details 'w=1/[\s^2^(Fo^2^)+(0.0628P)^2^+0.1544P] where P=(Fo^2^+2Fc^2^)/3'
_refine_ls_weighting_scheme calc
_refine_ls_wR_factor_gt 0.1097
_refine_ls_wR_factor_ref 0.1174
_reflns_Friedel_coverage 0.000
_reflns_number_gt 1892
_reflns_number_total 2350
_reflns_threshold_expression 'I > 2\s(I)'
_cod_data_source_file c9qo00642g2.cif
_cod_data_source_block cd16781
_cod_original_sg_symbol_H-M 'P 21/c'
_cod_database_code 1554993
_shelx_space_group_comment
; 
The symmetry employed for this shelxl refinement is uniquely defined 
by the following loop, which should always be used as a source of 
symmetry information in preference to the above space-group names. 
They are only intended as comments. 
;
_shelx_estimated_absorpt_t_min 0.978
_shelx_estimated_absorpt_t_max 0.987
_shelxl_version_number 2013-4

loop_
_space_group_symop_operation_xyz
'x, y, z'
'-x, y+1/2, -z+1/2'
'-x, -y, -z'
'x, -y-1/2, z-1/2'

loop_
_atom_site_label
_atom_site_type_symbol
_atom_site_fract_x
_atom_site_fract_y
_atom_site_fract_z
_atom_site_U_iso_or_equiv
_atom_site_adp_type
_atom_site_occupancy
_atom_site_site_symmetry_order
_atom_site_calc_flag
_atom_site_refinement_flags_posn
_atom_site_refinement_flags_adp
N1 N 0.11669(11) 0.28586(15) 0.92125(11) 0.0455(3) Uani 1 1 d . .
O1 O 0.20405(12) 0.51161(14) 0.95522(11) 0.0638(4) Uani 1 1 d . .
O2 O 0.21822(11) 0.44253(13) 0.72807(9) 0.0542(3) Uani 1 1 d . .
O3 O 0.29536(15) 0.61181(16) 0.63468(12) 0.0822(5) Uani 1 1 d . .
O4 O 0.41721(11) 0.48833(14) 0.76737(10) 0.0587(4) Uani 1 1 d . .
O5 O 0.37223(11) 0.21492(14) 1.01991(10) 0.0633(4) Uani 1 1 d . .
C1 C 0.13593(13) 0.16620(17) 0.85813(13) 0.0438(4) Uani 1 1 d . .
C2 C 0.07925(16) 0.0332(2) 0.85177(15) 0.0574(5) Uani 1 1 d . .
H2 H 0.0199 0.0122 0.8923 0.069 Uiso 1 1 calc R U
C3 C 0.11358(18) -0.0683(2) 0.78284(16) 0.0639(5) Uani 1 1 d . .
H3 H 0.0765 -0.1592 0.7772 0.077 Uiso 1 1 calc R U
C4 C 0.20108(19) -0.0387(2) 0.72231(15) 0.0609(5) Uani 1 1 d . .
H4 H 0.2220 -0.1091 0.6764 0.073 Uiso 1 1 calc R U
C5 C 0.25849(15) 0.09606(19) 0.72932(13) 0.0507(4) Uani 1 1 d . .
H5 H 0.3179 0.1170 0.6889 0.061 Uiso 1 1 calc R U
C6 C 0.22477(14) 0.19707(17) 0.79764(12) 0.0420(4) Uani 1 1 d . .
C7 C 0.26454(13) 0.35059(17) 0.82060(12) 0.0420(4) Uani 1 1 d . .
C8 C 0.19370(14) 0.39608(18) 0.90997(13) 0.0451(4) Uani 1 1 d . .
C9 C 0.03706(16) 0.2852(2) 0.99920(16) 0.0599(5) Uani 1 1 d . .
H9A H 0.0679 0.2174 1.0556 0.090 Uiso 1 1 calc R U
H9B H -0.0445 0.2574 0.9644 0.090 Uiso 1 1 calc R U
H9C H 0.0349 0.3804 1.0294 0.090 Uiso 1 1 calc R U
C10 C 0.30781(18) 0.52233(19) 0.70263(15) 0.0566(5) Uani 1 1 d . .
C11 C 0.39917(14) 0.38785(16) 0.84339(13) 0.0436(4) Uani 1 1 d . .
C12 C 0.49167(15) 0.34375(19) 0.91876(14) 0.0502(4) Uani 1 1 d . .
H12 H 0.5706 0.3763 0.9166 0.060 Uiso 1 1 calc R U
C13 C 0.47458(15) 0.24542(19) 1.00568(14) 0.0494(4) Uani 1 1 d . .
C14 C 0.58717(17) 0.1880(2) 1.07679(17) 0.0709(6) Uani 1 1 d . .
H14A H 0.5681 0.1597 1.1447 0.106 Uiso 1 1 calc R U
H14B H 0.6494 0.2618 1.0884 0.106 Uiso 1 1 calc R U
H14C H 0.6167 0.1055 1.0432 0.106 Uiso 1 1 calc R U

loop_
_atom_site_aniso_label
_atom_site_aniso_U_11
_atom_site_aniso_U_22
_atom_site_aniso_U_33
_atom_site_aniso_U_23
_atom_site_aniso_U_13
_atom_site_aniso_U_12
N1 0.0365(7) 0.0520(8) 0.0490(8) 0.0056(6) 0.0113(6) -0.0003(6)
O1 0.0681(8) 0.0519(8) 0.0785(9) -0.0103(6) 0.0318(7) -0.0028(6)
O2 0.0511(7) 0.0565(7) 0.0550(7) 0.0165(6) 0.0106(5) 0.0046(5)
O3 0.1063(12) 0.0658(9) 0.0803(10) 0.0291(8) 0.0320(9) 0.0039(8)
O4 0.0547(7) 0.0575(7) 0.0682(8) 0.0095(6) 0.0224(6) -0.0093(6)
O5 0.0476(7) 0.0768(9) 0.0648(8) 0.0121(6) 0.0089(6) -0.0004(6)
C1 0.0350(8) 0.0489(9) 0.0442(9) 0.0061(7) -0.0003(7) -0.0025(7)
C2 0.0488(9) 0.0611(11) 0.0592(11) 0.0060(9) 0.0028(8) -0.0164(8)
C3 0.0655(12) 0.0531(11) 0.0644(12) -0.0018(9) -0.0090(10) -0.0169(9)
C4 0.0683(12) 0.0523(11) 0.0555(11) -0.0083(8) -0.0039(9) 0.0001(9)
C5 0.0483(9) 0.0553(10) 0.0468(9) -0.0008(8) 0.0050(7) 0.0017(8)
C6 0.0363(7) 0.0462(9) 0.0413(8) 0.0031(7) 0.0021(6) -0.0011(6)
C7 0.0395(8) 0.0432(9) 0.0433(9) 0.0072(7) 0.0085(7) 0.0016(7)
C8 0.0400(8) 0.0449(9) 0.0509(9) 0.0037(8) 0.0103(7) 0.0008(7)
C9 0.0508(10) 0.0726(12) 0.0607(11) 0.0081(9) 0.0216(9) -0.0009(9)
C10 0.0668(12) 0.0482(10) 0.0590(11) 0.0093(9) 0.0228(9) 0.0028(9)
C11 0.0438(8) 0.0397(8) 0.0508(9) -0.0030(7) 0.0179(7) -0.0037(7)
C12 0.0370(8) 0.0543(10) 0.0596(10) -0.0080(8) 0.0103(7) -0.0041(7)
C13 0.0423(9) 0.0554(10) 0.0492(9) -0.0089(8) 0.0056(7) 0.0030(7)
C14 0.0547(11) 0.0930(15) 0.0611(12) 0.0047(11) 0.0016(9) 0.0125(10)

loop_
_atom_type_symbol
_atom_type_description
_atom_type_scat_dispersion_real
_atom_type_scat_dispersion_imag
_atom_type_scat_source
C C 0.0033 0.0016 'International Tables Vol C Tables 4.2.6.8 and 6.1.1.4'
H H 0.0000 0.0000 'International Tables Vol C Tables 4.2.6.8 and 6.1.1.4'
N N 0.0061 0.0033 'International Tables Vol C Tables 4.2.6.8 and 6.1.1.4'
O O 0.0106 0.0060 'International Tables Vol C Tables 4.2.6.8 and 6.1.1.4'

loop_
_geom_angle_atom_site_label_1
_geom_angle_atom_site_label_2
_geom_angle_atom_site_label_3
_geom_angle
C8 N1 C1 111.24(13)
C8 N1 C9 123.83(15)
C1 N1 C9 124.44(14)
C10 O2 C7 110.82(13)
C10 O4 C11 109.97(13)
C2 C1 C6 121.07(16)
C2 C1 N1 128.14(16)
C6 C1 N1 110.79(13)
C1 C2 C3 117.57(18)
C1 C2 H2 121.2
C3 C2 H2 121.2
C4 C3 C2 121.82(17)
C4 C3 H3 119.1
C2 C3 H3 119.1
C3 C4 C5 120.37(18)
C3 C4 H4 119.8
C5 C4 H4 119.8
C6 C5 C4 118.02(17)
C6 C5 H5 121.0
C4 C5 H5 121.0
C5 C6 C1 121.15(15)
C5 C6 C7 131.29(15)
C1 C6 C7 107.52(14)
O2 C7 C6 110.57(12)
O2 C7 C11 101.67(12)
C6 C7 C11 119.86(13)
O2 C7 C8 106.17(12)
C6 C7 C8 103.03(13)
C11 C7 C8 114.96(13)
O1 C8 N1 128.19(16)
O1 C8 C7 124.73(14)
N1 C8 C7 107.00(14)
N1 C9 H9A 109.5
N1 C9 H9B 109.5
H9A C9 H9B 109.5
N1 C9 H9C 109.5
H9A C9 H9C 109.5
H9B C9 H9C 109.5
O3 C10 O2 125.35(19)
O3 C10 O4 124.29(18)
O2 C10 O4 110.35(14)
C12 C11 O4 120.87(15)
C12 C11 C7 132.05(15)
O4 C11 C7 107.07(13)
C11 C12 C13 122.44(15)
C11 C12 H12 118.8
C13 C12 H12 118.8
O5 C13 C12 121.00(15)
O5 C13 C14 121.70(18)
C12 C13 C14 117.28(16)
C13 C14 H14A 109.5
C13 C14 H14B 109.5
H14A C14 H14B 109.5
C13 C14 H14C 109.5
H14A C14 H14C 109.5
H14B C14 H14C 109.5

loop_
_geom_bond_atom_site_label_1
_geom_bond_atom_site_label_2
_geom_bond_distance
N1 C8 1.353(2)
N1 C1 1.403(2)
N1 C9 1.446(2)
O1 C8 1.205(2)
O2 C10 1.325(2)
O2 C7 1.4558(18)
O3 C10 1.180(2)
O4 C10 1.361(2)
O4 C11 1.3783(19)
O5 C13 1.216(2)
C1 C2 1.374(2)
C1 C6 1.390(2)
C2 C3 1.383(3)
C2 H2 0.9300
C3 C4 1.375(3)
C3 H3 0.9300
C4 C5 1.392(3)
C4 H4 0.9300
C5 C6 1.372(2)
C5 H5 0.9300
C6 C7 1.495(2)
C7 C11 1.504(2)
C7 C8 1.555(2)
C9 H9A 0.9600
C9 H9B 0.9600
C9 H9C 0.9600
C11 C12 1.321(2)
C12 C13 1.466(3)
C12 H12 0.9300
C13 C14 1.486(2)
C14 H14A 0.9600
C14 H14B 0.9600
C14 H14C 0.9600

loop_
_geom_torsion_atom_site_label_1
_geom_torsion_atom_site_label_2
_geom_torsion_atom_site_label_3
_geom_torsion_atom_site_label_4
_geom_torsion
C8 N1 C1 C2 177.16(15)
C9 N1 C1 C2 4.9(2)
C8 N1 C1 C6 -2.88(17)
C9 N1 C1 C6 -175.10(14)
C6 C1 C2 C3 -0.2(2)
N1 C1 C2 C3 179.76(15)
C1 C2 C3 C4 0.0(3)
C2 C3 C4 C5 0.2(3)
C3 C4 C5 C6 -0.2(3)
C4 C5 C6 C1 0.0(2)
C4 C5 C6 C7 -177.58(15)
C2 C1 C6 C5 0.2(2)
N1 C1 C6 C5 -179.72(13)
C2 C1 C6 C7 178.31(14)
N1 C1 C6 C7 -1.66(16)
C10 O2 C7 C6 -129.85(15)
C10 O2 C7 C11 -1.48(17)
C10 O2 C7 C8 119.08(15)
C5 C6 C7 O2 69.5(2)
C1 C6 C7 O2 -108.26(14)
C5 C6 C7 C11 -48.2(2)
C1 C6 C7 C11 134.05(14)
C5 C6 C7 C8 -177.38(15)
C1 C6 C7 C8 4.83(15)
C1 N1 C8 O1 -177.29(16)
C9 N1 C8 O1 -5.0(3)
C1 N1 C8 C7 5.90(16)
C9 N1 C8 C7 178.18(13)
O2 C7 C8 O1 -67.19(19)
C6 C7 C8 O1 176.54(15)
C11 C7 C8 O1 44.4(2)
O2 C7 C8 N1 109.75(14)
C6 C7 C8 N1 -6.52(15)
C11 C7 C8 N1 -138.69(13)
C7 O2 C10 O3 -175.84(18)
C7 O2 C10 O4 3.2(2)
C11 O4 C10 O3 175.39(18)
C11 O4 C10 O2 -3.7(2)
C10 O4 C11 C12 -176.59(16)
C10 O4 C11 C7 2.59(17)
O2 C7 C11 C12 178.36(17)
C6 C7 C11 C12 -59.5(2)
C8 C7 C11 C12 64.2(2)
O2 C7 C11 O4 -0.69(15)
C6 C7 C11 O4 121.48(15)
C8 C7 C11 O4 -114.88(14)
O4 C11 C12 C13 175.33(15)
C7 C11 C12 C13 -3.6(3)
C11 C12 C13 O5 -9.5(3)
C11 C12 C13 C14 171.97(17)
